data_7053798
loop_
_publ_author_name
'Faulmann, Christophe'
'Szil\'agyi, Petra \'A.'
'Jacob, Kane'
'Chahine, Joe'
'Valade, Lydie'

_publ_section_title
;
 Polymorphism and its effects on the magnetic behaviour of the
 [Fe(sal2-trien)][Ni(dmit)2] spin-crossover complex
;
_journal_issue 6
_journal_name_full 'New Journal of Chemistry'
_journal_page_first 1268
_journal_paper_doi 10.1039/b901779h
_journal_volume 33
_journal_year 2009
_chemical_formula_moiety 'C20 H24 Fe N4 O2, C6 Ni S10'
_chemical_formula_sum 'C26 H24 Fe N4 Ni O2 S10'
_chemical_formula_weight 859.65
_chemical_name_systematic
;
delta-(N,N'-3,6-diazaoctane-1,8-diylbis(salicylidenealdiminato))-iron(iii)
bis(2-thioxo-1,3-dithiole-4,5-dithiolato)-nickel
;
_space_group_IT_number 15
_symmetry_cell_setting monoclinic
_symmetry_space_group_name_Hall '-C 2yc'
_symmetry_space_group_name_H-M 'C 1 2/c 1'
_atom_sites_solution_hydrogens geom
_atom_sites_solution_primary direct
_atom_sites_solution_secondary difmap
_audit_creation_method SHELXL-97
_cell_angle_alpha 90.00
_cell_angle_beta 104.386(2)
_cell_angle_gamma 90.00
_cell_formula_units_Z 16
_cell_length_a 44.9352(18)
_cell_length_b 13.5827(5)
_cell_length_c 22.5430(10)
_cell_measurement_reflns_used 9858
_cell_measurement_temperature 160(2)
_cell_measurement_theta_max 31.01
_cell_measurement_theta_min 2.29
_cell_volume 13327.5(9)
_computing_cell_refinement 'Bruker SMART'
_computing_data_collection 'Bruker SMART'
_computing_data_reduction 'Bruker SAINT'
_computing_molecular_graphics
;
Ortep-3 for Windows (Farrugia, 1997); Diamond 3.1 (Brandenburg, 2008);
Cameron (Watkin, 1996)
;
_computing_publication_material 'WinGX publication routines (Farrugia, 1999)'
_computing_structure_refinement 'SHELXL-97 (Sheldrick, 1997)'
_computing_structure_solution 'Sir97 (Altomare, 1999)'
_diffrn_ambient_temperature 160(2)
_diffrn_measured_fraction_theta_full 0.984
_diffrn_measured_fraction_theta_max 0.984
_diffrn_measurement_device 'Bruker Apex2'
_diffrn_measurement_device_type 'CCD area detector'
_diffrn_measurement_method 'phi and omega scans'
_diffrn_radiation_monochromator graphite
_diffrn_radiation_source 'fine-focus sealed tube'
_diffrn_radiation_type MoK\a
_diffrn_radiation_wavelength 0.71073
_diffrn_reflns_av_R_equivalents 0.0289
_diffrn_reflns_av_sigmaI/netI 0.0306
_diffrn_reflns_limit_h_max 65
_diffrn_reflns_limit_h_min -65
_diffrn_reflns_limit_k_max 19
_diffrn_reflns_limit_k_min -19
_diffrn_reflns_limit_l_max 32
_diffrn_reflns_limit_l_min -31
_diffrn_reflns_number 92000
_diffrn_reflns_theta_full 31.28
_diffrn_reflns_theta_max 31.28
_diffrn_reflns_theta_min 0.94
_diffrn_standards_decay_% negligible
_exptl_absorpt_coefficient_mu 1.661
_exptl_absorpt_correction_type multi-scan
_exptl_absorpt_process_details 'Blessing, acta cryst. (1995), a51, 33-38'
_exptl_crystal_colour black
_exptl_crystal_density_diffrn 1.714
_exptl_crystal_density_method 'not measured'
_exptl_crystal_description plate
_exptl_crystal_F_000 7008
_exptl_crystal_size_max 0.4
_exptl_crystal_size_mid 0.25
_exptl_crystal_size_min 0.12
_refine_diff_density_max 1.290
_refine_diff_density_min -0.874
_refine_diff_density_rms 0.103
_refine_ls_extinction_method none
_refine_ls_goodness_of_fit_ref 1.022
_refine_ls_hydrogen_treatment constr
_refine_ls_matrix_type full
_refine_ls_number_parameters 798
_refine_ls_number_reflns 21408
_refine_ls_number_restraints 0
_refine_ls_restrained_S_all 1.022
_refine_ls_R_factor_all 0.0749
_refine_ls_R_factor_gt 0.0423
_refine_ls_shift/su_max 0.002
_refine_ls_shift/su_mean 0.000
_refine_ls_structure_factor_coef Fsqd
_refine_ls_weighting_details 'calc w=1/[\s^2^(Fo^2^)+(0.0577P)^2^+30.9890P] where P=(Fo^2^+2Fc^2^)/3'
_refine_ls_weighting_scheme calc
_refine_ls_wR_factor_gt 0.1037
_refine_ls_wR_factor_ref 0.1323
_reflns_number_gt 14482
_reflns_number_total 21408
_reflns_threshold_expression >2sigma(I)
_cod_data_source_file b901779hsup1.cif
_cod_data_source_block m-1'_180
_cod_original_sg_symbol_H-M 'C 2/c'
_cod_database_code 7053798

loop_
_symmetry_equiv_pos_as_xyz
'x, y, z'
'-x, y, -z+1/2'
'x+1/2, y+1/2, z'
'-x+1/2, y+1/2, -z+1/2'
'-x, -y, -z'
'x, -y, z-1/2'
'-x+1/2, -y+1/2, -z'
'x+1/2, -y+1/2, z-1/2'

loop_
_atom_site_label
_atom_site_type_symbol
_atom_site_fract_x
_atom_site_fract_y
_atom_site_fract_z
_atom_site_U_iso_or_equiv
_atom_site_adp_type
_atom_site_occupancy
_atom_site_symmetry_multiplicity
_atom_site_calc_flag
_atom_site_refinement_flags
Fe1 Fe 0.627738(9) 0.24191(3) 0.653519(18) 0.03359(9) Uani 1 1 d .
O1 O 0.64908(5) 0.18891(19) 0.72959(10) 0.0489(6) Uani 1 1 d .
O2 O 0.61946(5) 0.12642(16) 0.60701(12) 0.0453(5) Uani 1 1 d .
N1 N 0.58790(5) 0.23356(18) 0.67719(11) 0.0346(5) Uani 1 1 d .
N2 N 0.60060(6) 0.31675(19) 0.58090(11) 0.0415(6) Uani 1 1 d .
H2N H 0.6079 0.3028 0.5467 0.050 Uiso 1 1 calc R
N3 N 0.63785(8) 0.3810(2) 0.68636(13) 0.0556(8) Uani 1 1 d .
H3N H 0.6350 0.3792 0.7258 0.067 Uiso 1 1 calc R
N4 N 0.66828(7) 0.2538(2) 0.63330(13) 0.0519(7) Uani 1 1 d .
C1 C 0.63938(7) 0.1703(2) 0.77880(14) 0.0386(6) Uani 1 1 d .
C2 C 0.66111(8) 0.1405(3) 0.83237(16) 0.0507(8) Uani 1 1 d .
H2 H 0.6822 0.1366 0.8322 0.061 Uiso 1 1 calc R
C3 C 0.65231(9) 0.1172(3) 0.88468(17) 0.0571(9) Uani 1 1 d .
H3 H 0.6674 0.0972 0.9202 0.068 Uiso 1 1 calc R
C4 C 0.62176(10) 0.1223(3) 0.88642(16) 0.0598(10) Uani 1 1 d .
H4 H 0.6158 0.1053 0.9227 0.072 Uiso 1 1 calc R
C5 C 0.60014(8) 0.1522(3) 0.83538(15) 0.0476(7) Uani 1 1 d .
H5 H 0.5792 0.1561 0.8368 0.057 Uiso 1 1 calc R
C6 C 0.60823(7) 0.1772(2) 0.78112(13) 0.0366(6) Uani 1 1 d .
C7 C 0.58411(6) 0.2073(2) 0.72932(13) 0.0354(6) Uani 1 1 d .
H7 H 0.5637 0.2076 0.7343 0.042 Uiso 1 1 calc R
C8 C 0.56047(7) 0.2633(3) 0.62958(15) 0.0453(7) Uani 1 1 d .
H8A H 0.5527 0.3273 0.6404 0.054 Uiso 1 1 calc R
H8B H 0.5440 0.2136 0.6261 0.054 Uiso 1 1 calc R
C9 C 0.56935(7) 0.2718(3) 0.57030(14) 0.0458(7) Uani 1 1 d .
H9A H 0.5542 0.3132 0.5415 0.055 Uiso 1 1 calc R
H9B H 0.5694 0.2057 0.5518 0.055 Uiso 1 1 calc R
C10 C 0.60257(11) 0.4234(3) 0.5901(2) 0.0697(12) Uani 1 1 d .
H10A H 0.6165 0.4512 0.5666 0.084 Uiso 1 1 calc R
H10B H 0.5820 0.4526 0.5737 0.084 Uiso 1 1 calc R
C11 C 0.61330(15) 0.4501(3) 0.6519(2) 0.0933(18) Uani 1 1 d .
H11A H 0.5959 0.4501 0.6715 0.112 Uiso 1 1 calc R
H11B H 0.6217 0.5178 0.6544 0.112 Uiso 1 1 calc R
C12 C 0.67055(14) 0.3984(4) 0.6952(2) 0.100(2) Uani 1 1 d .
H12A H 0.6816 0.3737 0.7361 0.120 Uiso 1 1 calc R
H12B H 0.6743 0.4701 0.6942 0.120 Uiso 1 1 calc R
C13 C 0.68289(14) 0.3503(4) 0.6485(3) 0.103(2) Uani 1 1 d .
H13A H 0.7054 0.3419 0.6639 0.123 Uiso 1 1 calc R
H13B H 0.6790 0.3919 0.6113 0.123 Uiso 1 1 calc R
C14 C 0.68265(7) 0.1836(3) 0.61428(14) 0.0513(9) Uani 1 1 d .
H14 H 0.7034 0.1951 0.6137 0.062 Uiso 1 1 calc R
C15 C 0.66981(7) 0.0894(3) 0.59390(13) 0.0418(7) Uani 1 1 d .
C16 C 0.68832(8) 0.0186(3) 0.57472(15) 0.0532(9) Uani 1 1 d .
H16 H 0.7094 0.0331 0.5782 0.064 Uiso 1 1 calc R
C17 C 0.67689(8) -0.0707(3) 0.55122(16) 0.0563(9) Uani 1 1 d .
H17 H 0.6899 -0.1179 0.5395 0.068 Uiso 1 1 calc R
C18 C 0.64608(8) -0.0911(3) 0.54483(14) 0.0466(7) Uani 1 1 d .
H18 H 0.6380 -0.1525 0.5281 0.056 Uiso 1 1 calc R
C19 C 0.62704(7) -0.0236(2) 0.56244(14) 0.0403(6) Uani 1 1 d .
H19 H 0.6059 -0.0387 0.5568 0.048 Uiso 1 1 calc R
C20 C 0.63844(6) 0.0674(2) 0.58872(13) 0.0377(6) Uani 1 1 d .
Fe2 Fe 0.871461(9) 0.24233(3) 0.777918(18) 0.03390(9) Uani 1 1 d .
O21 O 0.88017(5) 0.12542(15) 0.74197(11) 0.0445(5) Uani 1 1 d .
O22 O 0.84901(5) 0.1903(2) 0.83066(10) 0.0503(6) Uani 1 1 d .
N21 N 0.83193(7) 0.2555(2) 0.71730(12) 0.0502(7) Uani 1 1 d .
N22 N 0.86234(8) 0.3800(2) 0.80184(14) 0.0531(7) Uani 1 1 d .
H22N H 0.8647 0.3775 0.8440 0.064 Uiso 1 1 calc R
N23 N 0.89848(6) 0.31363(19) 0.73175(11) 0.0395(5) Uani 1 1 d .
H23N H 0.8912 0.2979 0.6905 0.047 Uiso 1 1 calc R
N24 N 0.91045(5) 0.23337(17) 0.84070(10) 0.0319(5) Uani 1 1 d .
C21 C 0.86108(6) 0.0675(2) 0.70400(13) 0.0372(6) Uani 1 1 d .
C22 C 0.87250(7) -0.0237(2) 0.68905(14) 0.0418(7) Uani 1 1 d .
H22 H 0.8936 -0.0389 0.7048 0.050 Uiso 1 1 calc R
C23 C 0.85367(8) -0.0908(3) 0.65220(14) 0.0474(8) Uani 1 1 d .
H23 H 0.8618 -0.1524 0.6439 0.057 Uiso 1 1 calc R
C24 C 0.82305(8) -0.0694(3) 0.62701(15) 0.0564(9) Uani 1 1 d .
H24 H 0.8101 -0.1164 0.6020 0.068 Uiso 1 1 calc R
C25 C 0.81167(7) 0.0201(3) 0.63858(14) 0.0534(9) Uani 1 1 d .
H25 H 0.7908 0.0352 0.6203 0.064 Uiso 1 1 calc R
C26 C 0.83000(6) 0.0907(3) 0.67676(13) 0.0410(7) Uani 1 1 d .
C27 C 0.81751(7) 0.1861(3) 0.68411(14) 0.0504(9) Uani 1 1 d .
H27 H 0.7968 0.1984 0.6625 0.061 Uiso 1 1 calc R
C28 C 0.81823(13) 0.3530(4) 0.7172(2) 0.098(2) Uani 1 1 d .
H28A H 0.8232 0.3937 0.6845 0.118 Uiso 1 1 calc R
H28B H 0.7956 0.3468 0.7085 0.118 Uiso 1 1 calc R
C29 C 0.82990(13) 0.4006(4) 0.7763(2) 0.0949(18) Uani 1 1 d .
H29A H 0.8269 0.4727 0.7714 0.114 Uiso 1 1 calc R
H29B H 0.8180 0.3774 0.8051 0.114 Uiso 1 1 calc R
C30 C 0.88741(11) 0.4478(3) 0.79295(19) 0.0637(10) Uani 1 1 d .
H30A H 0.8800 0.5167 0.7899 0.076 Uiso 1 1 calc R
H30B H 0.9054 0.4430 0.8286 0.076 Uiso 1 1 calc R
C31 C 0.89660(10) 0.4211(3) 0.73693(19) 0.0578(9) Uani 1 1 d .
H31A H 0.9168 0.4508 0.7378 0.069 Uiso 1 1 calc R
H31B H 0.8814 0.4475 0.7008 0.069 Uiso 1 1 calc R
C32 C 0.92972(8) 0.2687(3) 0.75287(15) 0.0457(7) Uani 1 1 d .
H32A H 0.9298 0.2021 0.7351 0.055 Uiso 1 1 calc R
H32B H 0.9450 0.3096 0.7390 0.055 Uiso 1 1 calc R
C33 C 0.93814(7) 0.2624(2) 0.82107(14) 0.0416(7) Uani 1 1 d .
H33A H 0.9546 0.2131 0.8350 0.050 Uiso 1 1 calc R
H33B H 0.9457 0.3270 0.8390 0.050 Uiso 1 1 calc R
C34 C 0.91384(6) 0.2070(2) 0.89666(13) 0.0338(6) Uani 1 1 d .
H34 H 0.9341 0.2061 0.9222 0.041 Uiso 1 1 calc R
C35 C 0.88931(7) 0.1786(2) 0.92373(13) 0.0360(6) Uani 1 1 d .
C36 C 0.89686(8) 0.1543(3) 0.98615(14) 0.0469(7) Uani 1 1 d .
H36 H 0.9177 0.1581 1.0089 0.056 Uiso 1 1 calc R
C37 C 0.87503(9) 0.1252(3) 1.01498(17) 0.0571(9) Uani 1 1 d .
H37 H 0.8806 0.1085 1.0572 0.068 Uiso 1 1 calc R
C38 C 0.84441(9) 0.1201(3) 0.98193(18) 0.0582(9) Uani 1 1 d .
H38 H 0.8291 0.1004 1.0019 0.070 Uiso 1 1 calc R
C39 C 0.83622(8) 0.1433(3) 0.92093(17) 0.0497(8) Uani 1 1 d .
H39 H 0.8152 0.1396 0.8992 0.060 Uiso 1 1 calc R
C40 C 0.85835(7) 0.1725(2) 0.88961(14) 0.0396(6) Uani 1 1 d .
Ni1A Ni 0.7500 0.2500 0.0000 0.03153(11) Uani 1 2 d S
S1A S 0.749439(19) 0.09890(5) -0.02786(4) 0.04066(16) Uani 1 1 d .
S2A S 0.749948(18) 0.30489(5) -0.08983(4) 0.04215(17) Uani 1 1 d .
S3A S 0.74939(2) 0.00715(6) -0.15063(4) 0.04442(18) Uani 1 1 d .
S4A S 0.74955(2) 0.19709(7) -0.20803(4) 0.0499(2) Uani 1 1 d .
S5A S 0.74949(3) 0.01442(9) -0.28199(5) 0.0661(3) Uani 1 1 d .
C1A C 0.74943(6) 0.1093(2) -0.10364(14) 0.0357(6) Uani 1 1 d .
C2A C 0.74957(6) 0.1987(2) -0.13047(14) 0.0370(6) Uani 1 1 d .
C3A C 0.74957(7) 0.0698(3) -0.21707(16) 0.0462(7) Uani 1 1 d .
Ni1B Ni 0.0000 0.51317(4) 0.7500 0.03482(11) Uani 1 2 d S
S1B S 0.01035(2) 0.39682(6) 0.81725(4) 0.04377(18) Uani 1 1 d .
S2B S 0.01040(2) 0.62812(6) 0.81840(4) 0.04576(18) Uani 1 1 d .
S3B S 0.03143(2) 0.40306(7) 0.95517(4) 0.0486(2) Uani 1 1 d .
S4B S 0.03216(2) 0.61571(7) 0.95727(4) 0.0519(2) Uani 1 1 d .
S5B S 0.046033(19) 0.50513(8) 1.07502(4) 0.0527(2) Uani 1 1 d .
C1B C 0.02157(7) 0.4611(2) 0.88418(14) 0.0392(6) Uani 1 1 d .
C2B C 0.02184(7) 0.5615(2) 0.88513(14) 0.0405(7) Uani 1 1 d .
C3B C 0.03722(7) 0.5083(3) 0.99980(15) 0.0444(7) Uani 1 1 d .
Ni1C Ni 0.0000 0.0000 0.0000 0.03701(12) Uani 1 2 d S
S1C S 0.01484(2) -0.11592(6) -0.05166(4) 0.04729(19) Uani 1 1 d .
S2C S 0.00621(2) 0.11366(6) -0.06276(4) 0.04467(18) Uani 1 1 d .
S3C S 0.03630(2) -0.10872(7) -0.16898(5) 0.0515(2) Uani 1 1 d .
S4C S 0.02795(2) 0.10204(6) -0.17911(4) 0.04608(19) Uani 1 1 d .
S5C S 0.046369(19) -0.00595(7) -0.27881(4) 0.0504(2) Uani 1 1 d .
C1C C 0.02389(6) -0.0519(2) -0.11039(14) 0.0409(7) Uani 1 1 d .
C2C C 0.01995(7) 0.0474(2) -0.11489(14) 0.0396(6) Uani 1 1 d .
C3C C 0.03768(6) -0.0043(2) -0.21232(15) 0.0418(7) Uani 1 1 d .
Ni1D Ni 0.7500 0.2500 0.5000 0.02608(9) Uani 1 2 d S
S1D S 0.715649(16) 0.14320(5) 0.45773(3) 0.03500(15) Uani 1 1 d .
S2D S 0.716348(15) 0.35932(5) 0.50785(3) 0.03535(15) Uani 1 1 d .
S3D S 0.646138(16) 0.15280(6) 0.42779(3) 0.04006(16) Uani 1 1 d .
S4D S 0.646862(16) 0.35504(6) 0.46777(4) 0.04073(17) Uani 1 1 d .
S5D S 0.586843(18) 0.25711(9) 0.41681(4) 0.0579(3) Uani 1 1 d .
C1D C 0.68227(6) 0.2056(2) 0.45549(12) 0.0302(5) Uani 1 1 d .
C2D C 0.68255(6) 0.2991(2) 0.47644(12) 0.0313(5) Uani 1 1 d .
C3D C 0.62463(6) 0.2549(2) 0.43640(13) 0.0404(7) Uani 1 1 d .

loop_
_atom_site_aniso_label
_atom_site_aniso_U_11
_atom_site_aniso_U_22
_atom_site_aniso_U_33
_atom_site_aniso_U_23
_atom_site_aniso_U_13
_atom_site_aniso_U_12
Fe1 0.03209(19) 0.0396(2) 0.03065(19) 0.00130(16) 0.01080(15) -0.00600(16)
O1 0.0304(10) 0.0700(16) 0.0456(12) 0.0143(11) 0.0081(9) 0.0047(10)
O2 0.0330(10) 0.0354(11) 0.0685(15) -0.0049(10) 0.0144(10) -0.0036(9)
N1 0.0299(10) 0.0367(12) 0.0359(12) -0.0023(10) 0.0058(9) 0.0034(9)
N2 0.0538(15) 0.0423(14) 0.0276(11) 0.0005(10) 0.0086(11) 0.0014(12)
N3 0.081(2) 0.0448(16) 0.0377(14) -0.0099(12) 0.0077(14) -0.0128(15)
N4 0.0573(17) 0.0616(19) 0.0407(14) -0.0026(13) 0.0193(13) -0.0317(15)
C1 0.0329(13) 0.0411(15) 0.0397(15) 0.0030(12) 0.0051(11) -0.0017(12)
C2 0.0399(16) 0.054(2) 0.0516(19) 0.0060(16) -0.0011(14) 0.0017(15)
C3 0.061(2) 0.058(2) 0.0436(18) 0.0091(16) -0.0030(16) 0.0000(18)
C4 0.073(3) 0.068(2) 0.0374(17) 0.0065(17) 0.0119(17) -0.002(2)
C5 0.0493(17) 0.055(2) 0.0403(16) 0.0006(14) 0.0151(14) -0.0020(15)
C6 0.0396(14) 0.0344(14) 0.0361(14) -0.0023(11) 0.0100(12) -0.0016(12)
C7 0.0313(12) 0.0361(14) 0.0393(15) -0.0038(12) 0.0097(11) -0.0015(11)
C8 0.0344(14) 0.0545(19) 0.0445(17) 0.0004(14) 0.0049(12) 0.0102(13)
C9 0.0435(16) 0.0535(19) 0.0353(15) -0.0029(14) 0.0002(13) 0.0064(14)
C10 0.084(3) 0.0375(19) 0.077(3) 0.0066(18) 0.001(2) 0.0050(19)
C11 0.154(5) 0.041(2) 0.066(3) -0.006(2) -0.006(3) 0.010(3)
C12 0.126(4) 0.102(4) 0.084(3) -0.047(3) 0.048(3) -0.079(4)
C13 0.123(4) 0.108(4) 0.096(4) -0.042(3) 0.064(3) -0.092(4)
C14 0.0366(15) 0.084(3) 0.0353(15) 0.0098(17) 0.0124(13) -0.0192(17)
C15 0.0320(13) 0.061(2) 0.0319(14) 0.0153(13) 0.0071(11) -0.0027(13)
C16 0.0354(15) 0.090(3) 0.0355(16) 0.0123(17) 0.0121(13) 0.0093(17)
C17 0.0501(19) 0.081(3) 0.0407(17) 0.0062(18) 0.0157(15) 0.0209(19)
C18 0.0549(19) 0.0510(18) 0.0349(15) 0.0080(14) 0.0129(14) 0.0085(15)
C19 0.0360(14) 0.0426(16) 0.0440(16) 0.0066(13) 0.0133(12) -0.0007(12)
C20 0.0312(13) 0.0446(16) 0.0384(15) 0.0122(12) 0.0105(11) 0.0001(12)
Fe2 0.0354(2) 0.0384(2) 0.02644(18) 0.00443(16) 0.00497(15) 0.00513(16)
O21 0.0345(10) 0.0343(11) 0.0583(14) -0.0027(10) -0.0007(9) 0.0011(8)
O22 0.0320(10) 0.0734(17) 0.0434(12) 0.0143(11) 0.0051(9) -0.0043(11)
N21 0.0541(16) 0.0600(18) 0.0345(13) 0.0101(13) 0.0075(12) 0.0262(14)
N22 0.075(2) 0.0452(15) 0.0461(16) -0.0023(12) 0.0272(15) 0.0130(14)
N23 0.0531(15) 0.0385(13) 0.0291(11) 0.0017(10) 0.0144(11) -0.0023(11)
N24 0.0311(10) 0.0336(11) 0.0314(11) -0.0024(9) 0.0084(9) -0.0037(9)
C21 0.0332(13) 0.0410(15) 0.0358(14) 0.0096(12) 0.0054(11) -0.0031(12)
C22 0.0393(15) 0.0436(16) 0.0407(16) 0.0054(13) 0.0067(13) -0.0039(13)
C23 0.0557(19) 0.0511(18) 0.0366(16) 0.0003(14) 0.0141(14) -0.0139(15)
C24 0.0508(19) 0.080(3) 0.0376(17) -0.0069(17) 0.0093(14) -0.0242(19)
C25 0.0328(14) 0.093(3) 0.0331(15) 0.0048(17) 0.0051(12) -0.0139(17)
C26 0.0303(13) 0.0601(19) 0.0318(14) 0.0125(13) 0.0064(11) -0.0019(13)
C27 0.0338(14) 0.084(3) 0.0321(15) 0.0190(17) 0.0050(12) 0.0166(16)
C28 0.113(4) 0.100(4) 0.065(3) -0.001(3) -0.010(3) 0.074(3)
C29 0.103(4) 0.103(4) 0.073(3) -0.016(3) 0.012(3) 0.065(3)
C30 0.090(3) 0.0426(19) 0.061(2) -0.0075(17) 0.024(2) 0.001(2)
C31 0.075(2) 0.0379(17) 0.065(2) 0.0047(16) 0.026(2) -0.0027(17)
C32 0.0470(17) 0.0514(18) 0.0438(17) -0.0034(14) 0.0211(14) -0.0028(14)
C33 0.0352(14) 0.0475(17) 0.0434(16) 0.0010(13) 0.0122(12) -0.0055(13)
C34 0.0319(12) 0.0345(14) 0.0328(13) -0.0030(11) 0.0039(10) 0.0001(11)
C35 0.0367(14) 0.0376(14) 0.0333(14) 0.0022(11) 0.0080(11) 0.0021(12)
C36 0.0492(17) 0.057(2) 0.0348(15) 0.0044(14) 0.0101(13) 0.0048(15)
C37 0.064(2) 0.072(2) 0.0405(18) 0.0125(17) 0.0226(17) 0.0054(19)
C38 0.060(2) 0.062(2) 0.062(2) 0.0101(18) 0.0329(19) 0.0004(18)
C39 0.0407(16) 0.056(2) 0.056(2) 0.0108(16) 0.0183(15) -0.0008(15)
C40 0.0339(13) 0.0423(16) 0.0431(16) 0.0071(13) 0.0106(12) 0.0005(12)
Ni1A 0.0253(2) 0.0227(2) 0.0453(3) -0.00167(19) 0.00658(19) 0.00082(17)
S1A 0.0502(4) 0.0243(3) 0.0482(4) -0.0018(3) 0.0136(3) 0.0004(3)
S2A 0.0440(4) 0.0290(3) 0.0525(4) 0.0031(3) 0.0103(3) 0.0014(3)
S3A 0.0467(4) 0.0384(4) 0.0487(4) -0.0098(3) 0.0128(3) -0.0010(3)
S4A 0.0496(4) 0.0533(5) 0.0464(4) 0.0031(4) 0.0110(4) 0.0006(4)
S5A 0.0668(6) 0.0840(7) 0.0489(5) -0.0176(5) 0.0169(5) -0.0014(5)
C1A 0.0291(12) 0.0321(13) 0.0442(16) -0.0046(12) 0.0058(11) -0.0002(10)
C2A 0.0246(11) 0.0395(15) 0.0450(16) -0.0010(12) 0.0053(11) 0.0014(11)
C3A 0.0320(14) 0.0548(19) 0.0511(18) -0.0059(15) 0.0090(13) 0.0004(13)
Ni1B 0.0300(2) 0.0369(3) 0.0408(3) 0.000 0.0149(2) 0.000
S1B 0.0566(5) 0.0378(4) 0.0382(4) -0.0035(3) 0.0142(3) 0.0081(3)
S2B 0.0515(4) 0.0384(4) 0.0509(5) -0.0032(3) 0.0194(4) -0.0043(3)
S3B 0.0542(5) 0.0511(5) 0.0382(4) -0.0046(3) 0.0070(3) 0.0211(4)
S4B 0.0550(5) 0.0496(5) 0.0511(5) -0.0143(4) 0.0130(4) -0.0099(4)
S5B 0.0357(4) 0.0777(6) 0.0413(4) -0.0144(4) 0.0030(3) 0.0062(4)
C1B 0.0345(13) 0.0441(16) 0.0403(15) -0.0019(13) 0.0114(12) 0.0098(12)
C2B 0.0331(13) 0.0496(17) 0.0402(15) -0.0081(13) 0.0120(12) -0.0044(13)
C3B 0.0268(12) 0.059(2) 0.0457(17) -0.0102(14) 0.0064(12) 0.0077(13)
Ni1C 0.0300(2) 0.0404(3) 0.0351(3) 0.0086(2) -0.0024(2) -0.0055(2)
S1C 0.0468(4) 0.0420(4) 0.0520(5) 0.0139(4) 0.0102(4) 0.0039(3)
S2C 0.0583(5) 0.0384(4) 0.0348(4) 0.0035(3) 0.0067(3) -0.0071(3)
S3C 0.0469(4) 0.0477(5) 0.0621(5) 0.0072(4) 0.0176(4) 0.0090(4)
S4C 0.0554(5) 0.0431(4) 0.0400(4) -0.0006(3) 0.0124(3) -0.0148(4)
S5C 0.0357(4) 0.0671(6) 0.0492(5) -0.0037(4) 0.0121(3) -0.0014(4)
C1C 0.0305(13) 0.0451(17) 0.0441(16) 0.0073(13) 0.0034(12) -0.0014(12)
C2C 0.0349(14) 0.0434(16) 0.0370(15) 0.0049(12) 0.0022(11) -0.0105(12)
C3C 0.0261(12) 0.0499(18) 0.0465(17) -0.0012(14) 0.0036(12) -0.0072(12)
Ni1D 0.0264(2) 0.0278(2) 0.0242(2) -0.00032(17) 0.00671(16) -0.00083(17)
S1D 0.0313(3) 0.0316(3) 0.0402(4) -0.0068(3) 0.0052(3) -0.0003(3)
S2D 0.0305(3) 0.0316(3) 0.0442(4) -0.0084(3) 0.0098(3) -0.0017(3)
S3D 0.0319(3) 0.0473(4) 0.0381(4) -0.0039(3) 0.0033(3) -0.0077(3)
S4D 0.0307(3) 0.0478(4) 0.0450(4) -0.0014(3) 0.0120(3) 0.0054(3)
S5D 0.0275(3) 0.0969(8) 0.0481(5) 0.0000(5) 0.0069(3) -0.0011(4)
C1D 0.0279(11) 0.0355(13) 0.0266(12) 0.0014(10) 0.0059(9) -0.0015(10)
C2D 0.0286(12) 0.0373(14) 0.0290(12) 0.0003(11) 0.0092(10) 0.0013(10)
C3D 0.0304(13) 0.063(2) 0.0280(13) 0.0043(13) 0.0074(10) -0.0017(13)

loop_
_atom_type_symbol
_atom_type_description
_atom_type_scat_dispersion_real
_atom_type_scat_dispersion_imag
_atom_type_scat_source
C C 0.0033 0.0016 'International Tables Vol C Tables 4.2.6.8 and 6.1.1.4'
H H 0.0000 0.0000 'International Tables Vol C Tables 4.2.6.8 and 6.1.1.4'
N N 0.0061 0.0033 'International Tables Vol C Tables 4.2.6.8 and 6.1.1.4'
O O 0.0106 0.0060 'International Tables Vol C Tables 4.2.6.8 and 6.1.1.4'
S S 0.1246 0.1234 'International Tables Vol C Tables 4.2.6.8 and 6.1.1.4'
Fe Fe 0.3463 0.8444 'International Tables Vol C Tables 4.2.6.8 and 6.1.1.4'
Ni Ni 0.3393 1.1124 'International Tables Vol C Tables 4.2.6.8 and 6.1.1.4'

loop_
_geom_angle_atom_site_label_1
_geom_angle_atom_site_label_2
_geom_angle_atom_site_label_3
_geom_angle
_geom_angle_site_symmetry_1
_geom_angle_site_symmetry_3
O2 Fe1 O1 100.06(11) . .
O2 Fe1 N4 90.30(11) . .
O1 Fe1 N4 87.23(11) . .
O2 Fe1 N1 92.04(10) . .
O1 Fe1 N1 91.29(10) . .
N4 Fe1 N1 177.42(11) . .
O2 Fe1 N3 167.21(12) . .
O1 Fe1 N3 90.37(12) . .
N4 Fe1 N3 82.77(13) . .
N1 Fe1 N3 95.14(12) . .
O2 Fe1 N2 88.42(10) . .
O1 Fe1 N2 168.89(11) . .
N4 Fe1 N2 100.00(12) . .
N1 Fe1 N2 81.17(10) . .
N3 Fe1 N2 82.26(11) . .
C1 O1 Fe1 129.84(19) . .
C20 O2 Fe1 129.41(19) . .
C7 N1 C8 117.8(2) . .
C7 N1 Fe1 126.5(2) . .
C8 N1 Fe1 115.65(19) . .
C10 N2 C9 116.7(3) . .
C10 N2 Fe1 112.0(2) . .
C9 N2 Fe1 105.88(19) . .
C12 N3 C11 123.7(4) . .
C12 N3 Fe1 109.1(3) . .
C11 N3 Fe1 108.7(2) . .
C14 N4 C13 120.5(3) . .
C14 N4 Fe1 125.6(2) . .
C13 N4 Fe1 113.6(3) . .
O1 C1 C2 118.3(3) . .
O1 C1 C6 123.8(3) . .
C2 C1 C6 117.9(3) . .
C3 C2 C1 121.1(3) . .
C2 C3 C4 120.8(3) . .
C5 C4 C3 119.5(3) . .
C4 C5 C6 121.4(3) . .
C5 C6 C1 119.3(3) . .
C5 C6 C7 118.0(3) . .
C1 C6 C7 122.7(3) . .
N1 C7 C6 125.3(3) . .
N1 C8 C9 108.2(2) . .
C8 C9 N2 109.7(3) . .
C11 C10 N2 113.0(3) . .
C10 C11 N3 112.2(4) . .
N3 C12 C13 112.4(4) . .
C12 C13 N4 109.9(3) . .
N4 C14 C15 125.1(3) . .
C16 C15 C20 118.9(3) . .
C16 C15 C14 119.2(3) . .
C20 C15 C14 121.9(3) . .
C17 C16 C15 122.0(3) . .
C16 C17 C18 119.2(3) . .
C19 C18 C17 120.8(4) . .
C18 C19 C20 121.2(3) . .
O2 C20 C19 118.1(3) . .
O2 C20 C15 123.9(3) . .
C19 C20 C15 118.0(3) . .
O21 Fe2 O22 99.09(11) . .
O21 Fe2 N21 91.52(11) . .
O22 Fe2 N21 86.52(11) . .
O21 Fe2 N24 90.83(9) . .
O22 Fe2 N24 92.51(9) . .
N21 Fe2 N24 177.58(11) . .
O21 Fe2 N22 169.38(11) . .
O22 Fe2 N22 90.18(12) . .
N21 Fe2 N22 83.84(13) . .
N24 Fe2 N22 93.95(12) . .
O21 Fe2 N23 88.09(10) . .
O22 Fe2 N23 170.99(11) . .
N21 Fe2 N23 98.79(12) . .
N24 Fe2 N23 81.89(10) . .
N22 Fe2 N23 83.21(12) . .
C21 O21 Fe2 128.26(19) . .
C40 O22 Fe2 128.54(19) . .
C27 N21 C28 121.1(3) . .
C27 N21 Fe2 125.5(2) . .
C28 N21 Fe2 113.1(3) . .
C29 N22 C30 122.6(4) . .
C29 N22 Fe2 108.8(3) . .
C30 N22 Fe2 108.8(2) . .
C31 N23 C32 116.6(3) . .
C31 N23 Fe2 112.3(2) . .
C32 N23 Fe2 106.02(18) . .
C34 N24 C33 117.8(2) . .
C34 N24 Fe2 126.33(19) . .
C33 N24 Fe2 115.81(18) . .
O21 C21 C22 117.6(3) . .
O21 C21 C26 124.3(3) . .
C22 C21 C26 118.0(3) . .
C23 C22 C21 121.3(3) . .
C22 C23 C24 120.7(4) . .
C25 C24 C23 119.2(3) . .
C24 C25 C26 122.1(3) . .
C25 C26 C21 118.6(3) . .
C25 C26 C27 119.8(3) . .
C21 C26 C27 121.5(3) . .
N21 C27 C26 125.3(3) . .
C29 C28 N21 110.2(3) . .
N22 C29 C28 112.0(4) . .
C31 C30 N22 110.1(3) . .
C30 C31 N23 110.4(3) . .
C33 C32 N23 109.2(3) . .
N24 C33 C32 107.9(2) . .
N24 C34 C35 125.1(3) . .
C36 C35 C40 119.4(3) . .
C36 C35 C34 118.0(3) . .
C40 C35 C34 122.6(3) . .
C37 C36 C35 121.6(3) . .
C36 C37 C38 119.4(3) . .
C39 C38 C37 120.6(3) . .
C38 C39 C40 121.3(3) . .
O22 C40 C39 118.0(3) . .
O22 C40 C35 124.3(3) . .
C39 C40 C35 117.7(3) . .
S1A Ni1A S1A 180.00(4) 7_655 .
S1A Ni1A S2A 86.64(3) 7_655 .
S1A Ni1A S2A 93.36(3) . .
S1A Ni1A S2A 93.36(3) 7_655 7_655
S1A Ni1A S2A 86.64(3) . 7_655
S2A Ni1A S2A 180.00(6) . 7_655
C1A S1A Ni1A 102.14(10) . .
C2A S2A Ni1A 102.08(11) . .
C3A S3A C1A 97.77(16) . .
C3A S4A C2A 97.42(16) . .
C2A C1A S1A 121.3(2) . .
C2A C1A S3A 116.1(2) . .
S1A C1A S3A 122.64(17) . .
C1A C2A S2A 121.2(2) . .
C1A C2A S4A 115.8(2) . .
S2A C2A S4A 123.00(18) . .
S5A C3A S3A 123.2(2) . .
S5A C3A S4A 124.0(2) . .
S3A C3A S4A 112.86(19) . .
S1B Ni1B S1B 85.90(5) 2_556 .
S1B Ni1B S2B 179.16(4) 2_556 .
S1B Ni1B S2B 93.28(3) . .
S1B Ni1B S2B 93.28(3) 2_556 2_556
S1B Ni1B S2B 179.16(4) . 2_556
S2B Ni1B S2B 87.55(5) . 2_556
C1B S1B Ni1B 102.19(12) . .
C2B S2B Ni1B 102.03(11) . .
C3B S3B C1B 97.36(16) . .
C3B S4B C2B 97.41(16) . .
C2B C1B S1B 121.6(2) . .
C2B C1B S3B 116.1(2) . .
S1B C1B S3B 122.2(2) . .
C1B C2B S2B 120.8(2) . .
C1B C2B S4B 115.9(2) . .
S2B C2B S4B 123.2(2) . .
S5B C3B S3B 122.8(2) . .
S5B C3B S4B 124.0(2) . .
S3B C3B S4B 113.24(19) . .
S2C Ni1C S2C 180.00(6) . 5
S2C Ni1C S1C 86.54(3) . 5
S2C Ni1C S1C 93.46(3) 5 5
S2C Ni1C S1C 93.46(3) . .
S2C Ni1C S1C 86.54(3) 5 .
S1C Ni1C S1C 180.00(5) 5 .
C1C S1C Ni1C 102.18(12) . .
C2C S2C Ni1C 101.62(11) . .
C3C S3C C1C 97.38(16) . .
C3C S4C C2C 97.51(16) . .
C2C C1C S1C 120.6(3) . .
C2C C1C S3C 116.4(2) . .
S1C C1C S3C 123.0(2) . .
C1C C2C S2C 122.1(2) . .
C1C C2C S4C 115.7(3) . .
S2C C2C S4C 122.06(19) . .
S5C C3C S3C 123.7(2) . .
S5C C3C S4C 123.3(2) . .
S3C C3C S4C 112.99(19) . .
S2D Ni1D S2D 180.00(4) . 7_656
S2D Ni1D S1D 93.43(3) . .
S2D Ni1D S1D 86.57(3) 7_656 .
S2D Ni1D S1D 86.57(3) . 7_656
S2D Ni1D S1D 93.43(3) 7_656 7_656
S1D Ni1D S1D 180.00(4) . 7_656
C1D S1D Ni1D 101.85(9) . .
C2D S2D Ni1D 101.80(10) . .
C3D S3D C1D 97.27(14) . .
C3D S4D C2D 97.17(14) . .
C2D C1D S1D 121.4(2) . .
C2D C1D S3D 116.0(2) . .
S1D C1D S3D 122.56(16) . .
C1D C2D S2D 121.5(2) . .
C1D C2D S4D 116.2(2) . .
S2D C2D S4D 122.29(17) . .
S5D C3D S3D 123.5(2) . .
S5D C3D S4D 123.2(2) . .
S3D C3D S4D 113.22(16) . .

loop_
_geom_bond_atom_site_label_1
_geom_bond_atom_site_label_2
_geom_bond_distance
_geom_bond_site_symmetry_2
Fe1 O2 1.872(2) .
Fe1 O1 1.887(2) .
Fe1 N4 1.991(3) .
Fe1 N1 1.994(2) .
Fe1 N3 2.039(3) .
Fe1 N2 2.051(2) .
O1 C1 1.313(4) .
O2 C20 1.309(4) .
N1 C7 1.279(4) .
N1 C8 1.475(4) .
N2 C10 1.463(5) .
N2 C9 1.495(4) .
N3 C12 1.452(6) .
N3 C11 1.509(6) .
N4 C14 1.283(5) .
N4 C13 1.469(5) .
C1 C2 1.410(4) .
C1 C6 1.417(4) .
C2 C3 1.371(5) .
C3 C4 1.385(6) .
C4 C5 1.370(5) .
C5 C6 1.402(4) .
C6 C7 1.441(4) .
C8 C9 1.491(5) .
C10 C11 1.403(6) .
C12 C13 1.460(7) .
C14 C15 1.432(5) .
C15 C16 1.408(5) .
C15 C20 1.417(4) .
C16 C17 1.371(6) .
C17 C18 1.384(5) .
C18 C19 1.378(5) .
C19 C20 1.412(4) .
Fe2 O21 1.868(2) .
Fe2 O22 1.878(2) .
Fe2 N21 1.962(3) .
Fe2 N24 1.964(2) .
Fe2 N22 2.017(3) .
Fe2 N23 2.031(2) .
O21 C21 1.313(4) .
O22 C40 1.313(4) .
N21 C27 1.276(5) .
N21 C28 1.459(5) .
N22 C29 1.455(6) .
N22 C30 1.506(5) .
N23 C31 1.469(4) .
N23 C32 1.496(4) .
N24 C34 1.284(4) .
N24 C33 1.475(4) .
C21 C22 1.412(5) .
C21 C26 1.414(4) .
C22 C23 1.374(4) .
C23 C24 1.382(5) .
C24 C25 1.369(6) .
C25 C26 1.409(5) .
C26 C27 1.438(5) .
C28 C29 1.457(7) .
C30 C31 1.468(5) .
C32 C33 1.492(4) .
C34 C35 1.439(4) .
C35 C36 1.403(4) .
C35 C40 1.415(4) .
C36 C37 1.363(5) .
C37 C38 1.394(6) .
C38 C39 1.369(5) .
C39 C40 1.412(4) .
Ni1A S1A 2.1446(7) 7_655
Ni1A S1A 2.1446(7) .
Ni1A S2A 2.1573(8) .
Ni1A S2A 2.1573(8) 7_655
S1A C1A 1.714(3) .
S2A C2A 1.707(3) .
S3A C3A 1.725(4) .
S3A C1A 1.745(3) .
S4A C3A 1.740(4) .
S4A C2A 1.748(3) .
S5A C3A 1.645(3) .
C1A C2A 1.357(4) .
Ni1B S1B 2.1591(9) 2_556
Ni1B S1B 2.1591(9) .
Ni1B S2B 2.1623(9) .
Ni1B S2B 2.1623(9) 2_556
S1B C1B 1.707(3) .
S2B C2B 1.721(3) .
S3B C3B 1.730(3) .
S3B C1B 1.740(3) .
S4B C3B 1.730(4) .
S4B C2B 1.740(3) .
S5B C3B 1.643(3) .
C1B C2B 1.365(5) .
Ni1C S2C 2.1585(8) .
Ni1C S2C 2.1585(8) 5
Ni1C S1C 2.1600(9) 5
Ni1C S1C 2.1600(9) .
S1C C1C 1.715(3) .
S2C C2C 1.712(3) .
S3C C3C 1.732(3) .
S3C C1C 1.737(3) .
S4C C3C 1.732(3) .
S4C C2C 1.742(3) .
S5C C3C 1.640(4) .
C1C C2C 1.362(5) .
Ni1D S2D 2.1577(7) .
Ni1D S2D 2.1577(7) 7_656
Ni1D S1D 2.1596(7) .
Ni1D S1D 2.1596(7) 7_656
S1D C1D 1.713(3) .
S2D C2D 1.716(3) .
S3D C3D 1.729(3) .
S3D C1D 1.743(3) .
S4D C3D 1.731(3) .
S4D C2D 1.741(3) .
S5D C3D 1.645(3) .
C1D C2D 1.354(4) .
